data_7040713
loop_
_publ_author_name
'Wang, Xiaoqing'
'Liu, Qingsong'
'Qi, Fen'
'Li, Lin'
'Yu, Hai-Dong'
'Liu, Zhipeng'
'Huang, Wei'

_publ_section_title
;
 Benzothiazole-pyrimidine-based BODIPY analogues: promising luminophores
 with fluorescence sensing and imaging ability and asymmetrization-induced
 solid-state emission.
;
_journal_issue 43
_journal_name_full 'Dalton transactions (Cambridge, England : 2003)'
_journal_page_first 17274
_journal_page_last 17280
_journal_paper_doi 10.1039/c6dt03469a
_journal_volume 45
_journal_year 2016
_chemical_formula_sum 'C15 H12 B F2 N5 O0 S'
_chemical_formula_weight 343.17
_chemical_name_systematic
; 
 ? 
;
_space_group_IT_number 14
_symmetry_cell_setting monoclinic
_symmetry_space_group_name_Hall '-P 2ybc'
_symmetry_space_group_name_H-M 'P 1 21/c 1'
_atom_sites_solution_hydrogens geom
_atom_sites_solution_primary direct
_atom_sites_solution_secondary difmap
_audit_creation_method SHELXL-97
_audit_update_record
;
2016-03-23 deposited with the CCDC.
2016-09-23 downloaded from the CCDC.
;
_cell_angle_alpha 90.00
_cell_angle_beta 97.260(2)
_cell_angle_gamma 90.00
_cell_formula_units_Z 4
_cell_length_a 9.1073(8)
_cell_length_b 22.539(2)
_cell_length_c 7.3835(5)
_cell_measurement_reflns_used 1358
_cell_measurement_temperature 298(2)
_cell_measurement_theta_max 25.959
_cell_measurement_theta_min 2.430
_cell_volume 1503.5(2)
_computing_cell_refinement 'Bruker SMART'
_computing_data_collection 'Bruker SMART'
_computing_data_reduction 'Bruker SAINT'
_computing_molecular_graphics 'Bruker SHELXTL'
_computing_publication_material 'Bruker SHELXTL'
_computing_structure_refinement 'Bruker SHELXTL'
_computing_structure_solution 'Bruker SHELXTL'
_diffrn_ambient_temperature 298(2)
_diffrn_measured_fraction_theta_full 0.997
_diffrn_measured_fraction_theta_max 0.997
_diffrn_measurement_device_type 'CCD area detector'
_diffrn_measurement_method 'phi and omega scans'
_diffrn_radiation_monochromator graphite
_diffrn_radiation_source 'fine-focus sealed tube'
_diffrn_radiation_type MoK\a
_diffrn_radiation_wavelength 0.71073
_diffrn_reflns_av_R_equivalents 0.0613
_diffrn_reflns_av_sigmaI/netI 0.0889
_diffrn_reflns_limit_h_max 10
_diffrn_reflns_limit_h_min -10
_diffrn_reflns_limit_k_max 26
_diffrn_reflns_limit_k_min -13
_diffrn_reflns_limit_l_max 8
_diffrn_reflns_limit_l_min -8
_diffrn_reflns_number 7139
_diffrn_reflns_theta_full 24.99
_diffrn_reflns_theta_max 24.99
_diffrn_reflns_theta_min 2.43
_exptl_absorpt_coefficient_mu 0.245
_exptl_absorpt_correction_T_max 0.9573
_exptl_absorpt_correction_T_min 0.9193
_exptl_absorpt_correction_type multi-scan
_exptl_absorpt_process_details sadabs
_exptl_crystal_colour yellow
_exptl_crystal_density_diffrn 1.516
_exptl_crystal_density_method 'not measured'
_exptl_crystal_description block
_exptl_crystal_F_000 704
_exptl_crystal_size_max 0.35
_exptl_crystal_size_mid 0.20
_exptl_crystal_size_min 0.18
_refine_diff_density_max 0.759
_refine_diff_density_min -0.433
_refine_diff_density_rms 0.123
_refine_ls_extinction_coef 0.030(5)
_refine_ls_extinction_expression Fc^*^=kFc[1+0.001xFc^2^\l^3^/sin(2\q)]^-1/4^
_refine_ls_extinction_method SHELXL
_refine_ls_goodness_of_fit_ref 1.083
_refine_ls_hydrogen_treatment constr
_refine_ls_matrix_type full
_refine_ls_number_parameters 220
_refine_ls_number_reflns 2637
_refine_ls_number_restraints 0
_refine_ls_restrained_S_all 1.083
_refine_ls_R_factor_all 0.1445
_refine_ls_R_factor_gt 0.0957
_refine_ls_shift/su_max 0.022
_refine_ls_shift/su_mean 0.001
_refine_ls_structure_factor_coef Fsqd
_refine_ls_weighting_details 'calc w=1/[\s^2^(Fo^2^)+(0.1705P)^2^+0.7398P] where P=(Fo^2^+2Fc^2^)/3'
_refine_ls_weighting_scheme calc
_refine_ls_wR_factor_gt 0.2745
_refine_ls_wR_factor_ref 0.3028
_reflns_number_gt 1485
_reflns_number_total 2637
_reflns_threshold_expression >2sigma(I)
_cod_data_source_file c6dt03469a2.cif
_cod_data_source_block 150313a
_cod_depositor_comments
;
The following automatic conversions were performed:

'_symmetry_cell_setting' value 'Monoclinic' changed to 'monoclinic'
according to
/usr/data/users/saulius/crontab/automatic-downloads/rss-feeds/RSC/lib/dictionaries/cif_core.dic
dictionary named 'cif_core.dic' version 2.4.2 from 2011-04-26.

Automatic conversion script
Id: cif_fix_values 4268 2015-11-12 08:31:59Z antanas 

 Adding full bibliography for 7040707--7040713.cif.
;
_cod_original_cell_volume 1503.4(2)
_cod_original_sg_symbol_H-M 'P2(1)/c  '
_cod_database_code 7040713

loop_
_symmetry_equiv_pos_as_xyz
'x, y, z'
'-x, y+1/2, -z+1/2'
'-x, -y, -z'
'x, -y-1/2, z-1/2'

loop_
_atom_site_label
_atom_site_type_symbol
_atom_site_fract_x
_atom_site_fract_y
_atom_site_fract_z
_atom_site_U_iso_or_equiv
_atom_site_adp_type
_atom_site_occupancy
_atom_site_symmetry_multiplicity
_atom_site_calc_flag
_atom_site_refinement_flags
B1 B 0.2915(6) 0.3855(2) 0.7289(8) 0.0417(14) Uani 1 1 d .
F1 F 0.3305(3) 0.37972(14) 0.5555(4) 0.0543(8) Uani 1 1 d .
F2 F 0.3240(3) 0.44169(12) 0.7919(4) 0.0570(9) Uani 1 1 d .
N1 N 0.1252(4) 0.37012(17) 0.7254(5) 0.0397(10) Uani 1 1 d .
N2 N 0.3799(4) 0.33487(17) 0.8485(5) 0.0377(10) Uani 1 1 d .
N3 N 0.6288(4) 0.30231(18) 0.9311(6) 0.0470(12) Uani 1 1 d .
N4 N 0.0915(6) 0.1599(2) 0.6704(8) 0.0702(16) Uani 1 1 d .
N5 N 0.5565(4) 0.39123(18) 1.0395(6) 0.0441(11) Uani 1 1 d .
S1 S -0.10199(14) 0.30178(6) 0.6605(2) 0.0516(4) Uani 1 1 d .
C1 C -0.1304(5) 0.3785(3) 0.6627(7) 0.0475(14) Uani 1 1 d .
C2 C -0.2650(6) 0.4086(3) 0.6263(7) 0.0570(16) Uani 1 1 d .
H2 H -0.3531 0.3881 0.5952 0.068 Uiso 1 1 calc R
C3 C -0.2632(6) 0.4689(3) 0.6376(8) 0.0644(17) Uani 1 1 d .
H3 H -0.3513 0.4900 0.6127 0.077 Uiso 1 1 calc R
C4 C -0.1315(7) 0.4994(3) 0.6860(9) 0.0678(18) Uani 1 1 d .
H4 H -0.1333 0.5406 0.6958 0.081 Uiso 1 1 calc R
C5 C 0.0010(6) 0.4702(2) 0.7194(8) 0.0546(15) Uani 1 1 d .
H5 H 0.0885 0.4911 0.7521 0.065 Uiso 1 1 calc R
C6 C 0.0022(5) 0.4083(2) 0.7034(6) 0.0420(13) Uani 1 1 d .
C7 C 0.0849(5) 0.3127(2) 0.7109(6) 0.0394(12) Uani 1 1 d .
C8 C 0.1878(5) 0.2662(2) 0.7339(7) 0.0408(12) Uani 1 1 d .
C9 C 0.1354(6) 0.2073(2) 0.6981(7) 0.0475(14) Uani 1 1 d .
C10 C 0.3386(5) 0.2764(2) 0.8041(6) 0.0390(12) Uani 1 1 d .
C11 C 0.4426(5) 0.2313(2) 0.8252(6) 0.0413(13) Uani 1 1 d .
H11 H 0.4155 0.1917 0.8099 0.050 Uiso 1 1 calc R
C12 C 0.5868(5) 0.2478(2) 0.8692(7) 0.0431(13) Uani 1 1 d .
H12 H 0.6601 0.2200 0.8560 0.052 Uiso 1 1 calc R
C13 C 0.5233(5) 0.3418(2) 0.9381(6) 0.0374(12) Uani 1 1 d .
C14 C 0.4504(7) 0.4227(2) 1.1346(8) 0.0559(15) Uani 1 1 d .
H14A H 0.3562 0.4031 1.1134 0.084 Uiso 1 1 calc R
H14B H 0.4406 0.4627 1.0903 0.084 Uiso 1 1 calc R
H14C H 0.4842 0.4230 1.2632 0.084 Uiso 1 1 calc R
C15 C 0.7126(6) 0.4027(3) 1.1063(8) 0.0622(17) Uani 1 1 d .
H15A H 0.7443 0.3763 1.2058 0.093 Uiso 1 1 calc R
H15B H 0.7239 0.4430 1.1475 0.093 Uiso 1 1 calc R
H15C H 0.7718 0.3961 1.0094 0.093 Uiso 1 1 calc R

loop_
_atom_site_aniso_label
_atom_site_aniso_U_11
_atom_site_aniso_U_22
_atom_site_aniso_U_33
_atom_site_aniso_U_23
_atom_site_aniso_U_13
_atom_site_aniso_U_12
B1 0.040(3) 0.034(3) 0.052(3) -0.003(3) 0.008(3) 0.001(3)
F1 0.0549(17) 0.0632(19) 0.0464(16) 0.0157(14) 0.0132(14) 0.0080(15)
F2 0.0582(18) 0.0328(15) 0.076(2) 0.0062(14) -0.0083(16) -0.0022(14)
N1 0.038(2) 0.033(2) 0.047(2) 0.0024(18) 0.0012(18) 0.0066(18)
N2 0.035(2) 0.034(2) 0.044(2) 0.0010(18) 0.0058(17) -0.0025(17)
N3 0.034(2) 0.048(3) 0.059(3) -0.006(2) 0.005(2) 0.006(2)
N4 0.064(3) 0.043(3) 0.101(4) -0.020(3) 0.001(3) -0.010(2)
N5 0.037(2) 0.044(2) 0.051(2) -0.007(2) 0.0052(18) -0.0067(19)
S1 0.0339(7) 0.0517(8) 0.0684(9) -0.0040(7) 0.0038(6) -0.0015(6)
C1 0.038(3) 0.060(3) 0.045(3) 0.003(3) 0.009(2) 0.006(3)
C2 0.040(3) 0.080(4) 0.050(3) 0.002(3) 0.003(2) 0.015(3)
C3 0.060(3) 0.081(4) 0.053(3) 0.006(3) 0.012(3) 0.038(3)
C4 0.069(4) 0.050(3) 0.085(4) 0.002(3) 0.011(3) 0.030(3)
C5 0.054(3) 0.043(3) 0.066(3) 0.006(3) 0.005(3) 0.014(3)
C6 0.034(2) 0.054(3) 0.038(3) -0.003(2) 0.006(2) 0.011(2)
C7 0.041(3) 0.038(3) 0.038(2) -0.003(2) 0.003(2) -0.001(2)
C8 0.042(3) 0.033(3) 0.047(3) -0.004(2) 0.003(2) -0.003(2)
C9 0.045(3) 0.040(3) 0.058(3) 0.000(3) 0.011(2) 0.004(2)
C10 0.035(2) 0.038(3) 0.045(3) -0.006(2) 0.009(2) -0.001(2)
C11 0.050(3) 0.031(2) 0.043(3) -0.001(2) 0.004(2) 0.009(2)
C12 0.035(3) 0.038(3) 0.055(3) 0.001(2) 0.002(2) 0.006(2)
C13 0.031(2) 0.039(3) 0.043(2) 0.005(2) 0.008(2) -0.003(2)
C14 0.073(4) 0.044(3) 0.051(3) -0.016(3) 0.011(3) -0.001(3)
C15 0.053(3) 0.069(4) 0.062(3) -0.018(3) -0.004(3) -0.014(3)

loop_
_atom_type_symbol
_atom_type_description
_atom_type_scat_dispersion_real
_atom_type_scat_dispersion_imag
_atom_type_scat_source
C C 0.0033 0.0016 'International Tables Vol C Tables 4.2.6.8 and 6.1.1.4'
H H 0.0000 0.0000 'International Tables Vol C Tables 4.2.6.8 and 6.1.1.4'
N N 0.0061 0.0033 'International Tables Vol C Tables 4.2.6.8 and 6.1.1.4'
O O 0.0106 0.0060 'International Tables Vol C Tables 4.2.6.8 and 6.1.1.4'
S S 0.1246 0.1234 'International Tables Vol C Tables 4.2.6.8 and 6.1.1.4'
B B 0.0013 0.0007 'International Tables Vol C Tables 4.2.6.8 and 6.1.1.4'
F F 0.0171 0.0103 'International Tables Vol C Tables 4.2.6.8 and 6.1.1.4'

loop_
_geom_angle_atom_site_label_1
_geom_angle_atom_site_label_2
_geom_angle_atom_site_label_3
_geom_angle
F2 B1 F1 109.4(4)
F2 B1 N1 112.4(4)
F1 B1 N1 109.3(4)
F2 B1 N2 113.6(4)
F1 B1 N2 106.0(4)
N1 B1 N2 105.9(4)
C7 N1 C6 111.9(4)
C7 N1 B1 118.2(4)
C6 N1 B1 128.9(4)
C13 N2 C10 115.1(4)
C13 N2 B1 124.0(4)
C10 N2 B1 116.2(4)
C13 N3 C12 116.9(4)
C13 N5 C14 123.7(4)
C13 N5 C15 117.9(4)
C14 N5 C15 115.3(4)
C7 S1 C1 90.0(2)
C6 C1 C2 121.8(5)
C6 C1 S1 110.9(4)
C2 C1 S1 127.3(4)
C3 C2 C1 118.0(5)
C2 C3 C4 120.8(5)
C5 C4 C3 121.4(6)
C4 C5 C6 118.7(5)
C1 C6 C5 119.1(5)
C1 C6 N1 112.9(5)
C5 C6 N1 127.9(5)
N1 C7 C8 122.5(4)
N1 C7 S1 114.1(4)
C8 C7 S1 123.3(4)
C7 C8 C10 121.4(4)
C7 C8 C9 118.1(4)
C10 C8 C9 120.3(4)
N4 C9 C8 179.0(6)
C11 C10 N2 120.4(4)
C11 C10 C8 122.4(4)
N2 C10 C8 117.2(4)
C12 C11 C10 116.8(5)
N3 C12 C11 123.5(5)
N3 C13 N5 117.7(4)
N3 C13 N2 123.4(4)
N5 C13 N2 118.9(4)

loop_
_geom_bond_atom_site_label_1
_geom_bond_atom_site_label_2
_geom_bond_distance
B1 F2 1.370(6)
B1 F1 1.378(7)
B1 N1 1.550(7)
B1 N2 1.596(7)
N1 C7 1.346(6)
N1 C6 1.406(6)
N2 C13 1.396(6)
N2 C10 1.397(6)
N3 C13 1.315(6)
N3 C12 1.349(6)
N4 C9 1.150(7)
N5 C13 1.356(6)
N5 C14 1.449(7)
N5 C15 1.468(6)
S1 C7 1.714(5)
S1 C1 1.748(6)
C1 C6 1.382(7)
C1 C2 1.397(7)
C2 C3 1.363(9)
C3 C4 1.390(9)
C4 C5 1.369(8)
C5 C6 1.401(7)
C7 C8 1.402(7)
C8 C10 1.424(7)
C8 C9 1.424(7)
C10 C11 1.386(7)
C11 C12 1.363(7)
